data_7707270
loop_
_publ_author_name
'Ajaykamal, Tamilarasan'
'Sharma, Mitu'
'Islam, Nasreen S.'
'Palaniandavar, Mallayan'

_publ_section_title
;
 Rapid atmospheric carbon dioxide fixation by nickel(II) complexes:
 meridionally coordinated diazepane-based 3N ligands facilitate fixation.
;
_journal_issue 23
_journal_name_full 'Dalton transactions (Cambridge, England : 2003)'
_journal_page_first 8045
_journal_page_last 8056
_journal_paper_doi 10.1039/d1dt00299f
_journal_volume 50
_journal_year 2021
_chemical_formula_sum 'C25 H42 Cl2 N6 Ni2 O17'
_chemical_formula_weight 886.96
_space_group_crystal_system monoclinic
_space_group_IT_number 15
_space_group_name_Hall '-C 2yc'
_space_group_name_H-M_alt 'C 1 2/c 1'
_atom_sites_solution_hydrogens mixed
_audit_creation_method SHELXL-2018/3
_audit_update_record
;
2021-04-08 deposited with the CCDC.	2021-04-29 downloaded from the CCDC.
;
_cell_angle_alpha 90
_cell_angle_beta 101.433(6)
_cell_angle_gamma 90
_cell_formula_units_Z 4
_cell_length_a 22.909(10)
_cell_length_b 14.148(6)
_cell_length_c 12.037(5)
_cell_measurement_reflns_used 25799
_cell_measurement_temperature 296(2)
_cell_measurement_theta_max 28.789
_cell_measurement_theta_min 2.292
_cell_volume 3824(3)
_computing_cell_refinement 'Bruker SAINT'
_computing_data_collection 'Bruker APEX2'
_computing_data_reduction 'Bruker SAINT'
_computing_molecular_graphics 'Bruker SHELXTL'
_computing_publication_material 'Bruker SHELXTL'
_computing_structure_refinement 'SHELXL-2014 (Sheldrick 2014)'
_computing_structure_solution 'SHELXS-97 (Sheldrick 2008)'
_diffrn_ambient_temperature 296(2)
_diffrn_measured_fraction_theta_full 0.999
_diffrn_measured_fraction_theta_max 0.984
_diffrn_measurement_device_type Bruker
_diffrn_radiation_type MoK\a
_diffrn_radiation_wavelength 0.71073
_diffrn_reflns_av_R_equivalents 0.0752
_diffrn_reflns_av_unetI/netI 0.0625
_diffrn_reflns_Laue_measured_fraction_full 0.999
_diffrn_reflns_Laue_measured_fraction_max 0.984
_diffrn_reflns_limit_h_max 31
_diffrn_reflns_limit_h_min -30
_diffrn_reflns_limit_k_max 19
_diffrn_reflns_limit_k_min -19
_diffrn_reflns_limit_l_max 16
_diffrn_reflns_limit_l_min -16
_diffrn_reflns_number 25799
_diffrn_reflns_point_group_measured_fraction_full 0.999
_diffrn_reflns_point_group_measured_fraction_max 0.984
_diffrn_reflns_theta_full 25.242
_diffrn_reflns_theta_max 28.789
_diffrn_reflns_theta_min 2.292
_exptl_absorpt_coefficient_mu 1.201
_exptl_absorpt_correction_T_max 0.7174
_exptl_absorpt_correction_T_min 0.5134
_exptl_crystal_colour violet
_exptl_crystal_density_diffrn 1.541
_exptl_crystal_description needls
_exptl_crystal_F_000 1840
_exptl_crystal_size_max 0.054
_exptl_crystal_size_mid 0.047
_exptl_crystal_size_min 0.033
_refine_diff_density_max 0.959
_refine_diff_density_min -0.892
_refine_diff_density_rms 0.107
_refine_ls_extinction_coef 0.0007(3)
_refine_ls_extinction_expression Fc^*^=kFc[1+0.001xFc^2^\l^3^/sin(2\q)]^-1/4^
_refine_ls_extinction_method 'SHELXL-2018/3 (Sheldrick 2018)'
_refine_ls_goodness_of_fit_ref 1.022
_refine_ls_hydrogen_treatment mixed
_refine_ls_matrix_type full
_refine_ls_number_parameters 315
_refine_ls_number_reflns 4906
_refine_ls_number_restraints 0
_refine_ls_restrained_S_all 1.022
_refine_ls_R_factor_all 0.1049
_refine_ls_R_factor_gt 0.0629
_refine_ls_shift/su_max 0.000
_refine_ls_shift/su_mean 0.000
_refine_ls_structure_factor_coef Fsqd
_refine_ls_weighting_details 'w=1/[\s^2^(Fo^2^)+(0.1148P)^2^+4.7615P] where P=(Fo^2^+2Fc^2^)/3'
_refine_ls_weighting_scheme calc
_refine_ls_wR_factor_gt 0.1710
_refine_ls_wR_factor_ref 0.2037
_reflns_Friedel_coverage 0.000
_reflns_number_gt 3095
_reflns_number_total 4906
_reflns_threshold_expression 'I > 2\s(I)'
_cod_data_source_file d1dt00299f2.cif
_cod_data_source_block shelx
_cod_depositor_comments 'Adding full bibliography for 7707270.cif.'
_cod_original_sg_symbol_H-M 'C 2/c'
_cod_database_code 7707270
_shelx_shelxl_version_number 2018/3
_shelx_space_group_comment
;
The symmetry employed for this shelxl refinement is uniquely defined
by the following loop, which should always be used as a source of
symmetry information in preference to the above space-group names.
They are only intended as comments.
;

loop_
_space_group_symop_operation_xyz
'x, y, z'
'-x, y, -z+1/2'
'x+1/2, y+1/2, z'
'-x+1/2, y+1/2, -z+1/2'
'-x, -y, -z'
'x, -y, z-1/2'
'-x+1/2, -y+1/2, -z'
'x+1/2, -y+1/2, z-1/2'

loop_
_atom_site_label
_atom_site_type_symbol
_atom_site_fract_x
_atom_site_fract_y
_atom_site_fract_z
_atom_site_U_iso_or_equiv
_atom_site_adp_type
_atom_site_occupancy
_atom_site_site_symmetry_order
_atom_site_calc_flag
_atom_site_refinement_flags_posn
_atom_site_refinement_flags_adp
_atom_site_refinement_flags_occupancy
_atom_site_disorder_assembly
_atom_site_disorder_group
Ni1 Ni 0.02764(2) 0.16797(3) 0.44087(4) 0.0311(2) Uani 1 1 d . . . . .
O1 O 0.000000 0.1787(2) 0.250000 0.0330(9) Uani 1 2 d S T P . .
O2 O 0.00836(13) 0.04433(18) 0.3460(2) 0.0359(7) Uani 1 1 d . . . . .
N1 N 0.11444(16) 0.1768(2) 0.4172(3) 0.0385(8) Uani 1 1 d . . . . .
C13 C 0.000000 0.0865(4) 0.250000 0.0296(11) Uani 1 2 d S T P . .
O3 O 0.0530(2) 0.1066(2) 0.5995(3) 0.0425(8) Uani 1 1 d . . . . .
N3 N -0.05527(17) 0.2092(3) 0.4757(3) 0.0403(8) Uani 1 1 d . . . . .
N2 N 0.04431(18) 0.3055(2) 0.5004(3) 0.0389(8) Uani 1 1 d . . . . .
C1 C 0.1429(2) 0.1162(4) 0.3582(4) 0.0472(11) Uani 1 1 d . . . . .
C11 C -0.0400(2) 0.2547(4) 0.5902(4) 0.0454(11) Uani 1 1 d . . . . .
C6 C 0.1102(2) 0.3205(3) 0.5238(4) 0.0481(12) Uani 1 1 d . . . . .
C5 C 0.1389(2) 0.2624(3) 0.4443(4) 0.0417(10) Uani 1 1 d . . . . .
C9 C -0.0841(2) 0.2791(3) 0.3895(4) 0.0456(11) Uani 1 1 d . . . . .
C7 C 0.0139(3) 0.3711(3) 0.4091(4) 0.0463(12) Uani 1 1 d . . . . .
C10 C 0.0170(3) 0.3133(4) 0.6038(4) 0.0485(12) Uani 1 1 d . . . . .
C8 C -0.0526(3) 0.3750(3) 0.3988(5) 0.0498(12) Uani 1 1 d . . . . .
C4 C 0.1891(2) 0.2930(4) 0.4063(5) 0.0537(13) Uani 1 1 d . . . . .
C12 C -0.0978(2) 0.1287(4) 0.4786(5) 0.0518(12) Uani 1 1 d . . . . .
H12A H -0.079665 0.083067 0.533902 0.078 Uiso 1 1 calc R U . . .
H12B H -0.133617 0.152232 0.498574 0.078 Uiso 1 1 calc R U . . .
H12C H -0.107119 0.099356 0.405344 0.078 Uiso 1 1 calc R U . . .
C3 C 0.2172(2) 0.2307(5) 0.3449(5) 0.0616(15) Uani 1 1 d . . . . .
O8 O 0.1744(2) 0.0805(4) 0.6724(6) 0.113(2) Uani 1 1 d G . . . .
C2 C 0.1942(2) 0.1393(5) 0.3223(5) 0.0592(14) Uani 1 1 d . . . . .
Cl1 Cl 0.17629(8) 0.56879(12) 0.34795(17) 0.0771(5) Uani 1 1 d . . . . .
O6 O 0.1782(3) 0.6638(4) 0.3273(8) 0.142(3) Uani 1 1 d . . . . .
O7 O 0.2290(4) 0.5359(6) 0.4155(7) 0.190(4) Uani 1 1 d . . . . .
O9 O 0.2270(4) 0.1467(6) 0.8751(7) 0.158(3) Uani 1 1 d G . . . .
O4 O 0.1282(5) 0.5382(5) 0.3809(12) 0.249(7) Uani 1 1 d . . . . .
O5 O 0.1837(5) 0.5224(8) 0.2452(10) 0.226(5) Uani 1 1 d . . . . .
H4 H 0.2053(17) 0.353(3) 0.430(3) 0.019(9) Uiso 1 1 d . . . . .
H1 H 0.1254(18) 0.057(3) 0.349(3) 0.026(10) Uiso 1 1 d . . . . .
H6A H 0.126(2) 0.309(4) 0.604(5) 0.050(14) Uiso 1 1 d . . . . .
H3 H 0.256(3) 0.257(4) 0.325(5) 0.067(17) Uiso 1 1 d . . . . .
H2 H 0.211(3) 0.085(5) 0.281(6) 0.10(2) Uiso 1 1 d . . . . .
H6B H 0.122(2) 0.396(4) 0.519(4) 0.054(14) Uiso 1 1 d . . . . .
H10A H 0.007(2) 0.380(4) 0.617(5) 0.056(15) Uiso 1 1 d . . . . .
H10B H 0.048(2) 0.283(3) 0.663(4) 0.046(13) Uiso 1 1 d . . . . .
H7A H 0.020(2) 0.348(3) 0.332(4) 0.040(13) Uiso 1 1 d . . . . .
H7B H 0.021(4) 0.423(6) 0.403(7) 0.12(3) Uiso 1 1 d . . . . .
H9A H -0.087(2) 0.254(3) 0.321(4) 0.038(12) Uiso 1 1 d . . . . .
H8A H -0.066(2) 0.402(3) 0.329(4) 0.037(12) Uiso 1 1 d . . . . .
H9B H -0.123(2) 0.285(3) 0.396(4) 0.043(13) Uiso 1 1 d . . . . .
H8B H -0.065(2) 0.407(4) 0.476(5) 0.055(14) Uiso 1 1 d . . . . .
H11A H -0.0334(19) 0.207(3) 0.642(4) 0.030(11) Uiso 1 1 d . . . . .
H11B H -0.069(2) 0.290(3) 0.605(4) 0.032(11) Uiso 1 1 d . . . . .
H3A H 0.0803(17) 0.097(3) 0.608(3) 0.005(11) Uiso 1 1 d . . . . .
H3B H 0.031(3) 0.058(5) 0.619(6) 0.10(2) Uiso 1 1 d . . . . .

loop_
_atom_site_aniso_label
_atom_site_aniso_U_11
_atom_site_aniso_U_22
_atom_site_aniso_U_33
_atom_site_aniso_U_23
_atom_site_aniso_U_13
_atom_site_aniso_U_12
Ni1 0.0391(3) 0.0260(3) 0.0292(3) 0.00061(19) 0.0091(2) -0.0008(2)
O1 0.043(2) 0.0241(18) 0.033(2) 0.000 0.0100(17) 0.000
O2 0.0468(18) 0.0269(13) 0.0338(15) 0.0040(11) 0.0077(13) -0.0018(12)
N1 0.038(2) 0.0372(18) 0.042(2) 0.0041(15) 0.0121(16) -0.0013(15)
C13 0.029(3) 0.026(2) 0.035(3) 0.000 0.009(2) 0.000
O3 0.045(2) 0.0386(18) 0.0420(19) 0.0084(14) 0.0052(17) -0.0042(18)
N3 0.045(2) 0.0399(19) 0.039(2) -0.0020(16) 0.0157(17) 0.0044(17)
N2 0.055(2) 0.0304(16) 0.0305(18) -0.0006(14) 0.0065(17) -0.0016(16)
C1 0.042(3) 0.048(3) 0.054(3) -0.001(2) 0.014(2) 0.002(2)
C11 0.057(3) 0.051(3) 0.033(2) -0.002(2) 0.019(2) 0.011(2)
C6 0.056(3) 0.045(3) 0.040(3) -0.003(2) 0.002(2) -0.007(2)
C5 0.043(3) 0.041(2) 0.037(2) 0.0016(18) -0.0005(19) -0.0081(19)
C9 0.048(3) 0.047(3) 0.042(3) -0.004(2) 0.011(2) 0.011(2)
C7 0.069(3) 0.028(2) 0.039(2) 0.0015(19) 0.004(2) 0.001(2)
C10 0.072(4) 0.044(3) 0.029(2) -0.0089(19) 0.011(2) 0.006(2)
C8 0.071(4) 0.037(2) 0.040(3) 0.000(2) 0.007(2) 0.013(2)
C4 0.046(3) 0.053(3) 0.059(3) 0.010(2) 0.003(2) -0.017(2)
C12 0.046(3) 0.054(3) 0.060(3) 0.005(2) 0.019(2) -0.002(2)
C3 0.040(3) 0.081(4) 0.066(4) 0.008(3) 0.015(3) -0.009(3)
O8 0.060(3) 0.113(4) 0.159(5) 0.037(4) 0.002(3) 0.003(3)
C2 0.040(3) 0.078(4) 0.062(3) -0.004(3) 0.015(3) 0.003(3)
Cl1 0.0769(11) 0.0632(9) 0.0972(13) 0.0204(8) 0.0322(10) 0.0060(8)
O6 0.122(5) 0.067(3) 0.248(10) 0.037(4) 0.065(6) -0.002(3)
O7 0.190(8) 0.165(7) 0.165(7) 0.028(6) -0.084(6) -0.023(6)
O9 0.215(9) 0.139(6) 0.115(6) 0.015(5) 0.018(6) 0.009(5)
O4 0.262(10) 0.087(4) 0.498(18) 0.033(7) 0.318(13) 0.008(5)
O5 0.275(12) 0.194(10) 0.261(12) -0.077(9) 0.176(11) -0.030(9)

loop_
_atom_type_symbol
_atom_type_description
_atom_type_scat_dispersion_real
_atom_type_scat_dispersion_imag
_atom_type_scat_source
C C 0.0033 0.0016 'International Tables Vol C Tables 4.2.6.8 and 6.1.1.4'
H H 0.0000 0.0000 'International Tables Vol C Tables 4.2.6.8 and 6.1.1.4'
Cl Cl 0.1484 0.1585 'International Tables Vol C Tables 4.2.6.8 and 6.1.1.4'
N N 0.0061 0.0033 'International Tables Vol C Tables 4.2.6.8 and 6.1.1.4'
Ni Ni 0.3393 1.1124 'International Tables Vol C Tables 4.2.6.8 and 6.1.1.4'
O O 0.0106 0.0060 'International Tables Vol C Tables 4.2.6.8 and 6.1.1.4'

loop_
_geom_angle_atom_site_label_1
_geom_angle_atom_site_label_2
_geom_angle_atom_site_label_3
_geom_angle
_geom_angle_site_symmetry_1
_geom_angle_site_symmetry_3
_geom_angle_publ_flag
N1 Ni1 O3 92.90(16) . . ?
N1 Ni1 N2 82.83(15) . . ?
O3 Ni1 N2 94.35(14) . . ?
N1 Ni1 O2 94.60(13) . . ?
O3 Ni1 O2 98.24(12) . . ?
N2 Ni1 O2 167.27(12) . . ?
N1 Ni1 N3 160.09(15) . . ?
O3 Ni1 N3 91.82(16) . . ?
N2 Ni1 N3 77.53(15) . . ?
O2 Ni1 N3 103.85(13) . . ?
N1 Ni1 O1 86.53(11) . . ?
O3 Ni1 O1 159.04(13) . . ?
N2 Ni1 O1 106.34(13) . . ?
O2 Ni1 O1 60.98(11) . . ?
N3 Ni1 O1 95.81(11) . . ?
C13 O1 Ni1 86.14(9) . 2 ?
C13 O1 Ni1 86.14(9) . . ?
Ni1 O1 Ni1 172.28(17) 2 . ?
C13 O2 Ni1 94.6(2) . . ?
C5 N1 C1 118.3(4) . . ?
C5 N1 Ni1 112.7(3) . . ?
C1 N1 Ni1 127.5(3) . . ?
O2 C13 O2 124.5(5) 2 . ?
O2 C13 O1 117.8(2) 2 . ?
O2 C13 O1 117.8(2) . . ?
Ni1 O3 H3A 109(4) . . ?
Ni1 O3 H3B 119(5) . . ?
H3A O3 H3B 112(6) . . ?
C9 N3 C11 110.2(4) . . ?
C9 N3 C12 108.7(4) . . ?
C11 N3 C12 109.7(4) . . ?
C9 N3 Ni1 109.8(3) . . ?
C11 N3 Ni1 104.3(3) . . ?
C12 N3 Ni1 114.1(3) . . ?
C6 N2 C7 110.8(4) . . ?
C6 N2 C10 113.8(4) . . ?
C7 N2 C10 110.6(4) . . ?
C6 N2 Ni1 107.9(3) . . ?
C7 N2 Ni1 107.4(3) . . ?
C10 N2 Ni1 106.0(3) . . ?
N1 C1 C2 123.0(5) . . ?
N1 C1 H1 113(3) . . ?
C2 C1 H1 124(3) . . ?
N3 C11 C10 111.7(4) . . ?
N3 C11 H11A 107(3) . . ?
C10 C11 H11A 108(3) . . ?
N3 C11 H11B 112(3) . . ?
C10 C11 H11B 109(3) . . ?
H11A C11 H11B 109(4) . . ?
N2 C6 C5 110.7(4) . . ?
N2 C6 H6A 109(3) . . ?
C5 C6 H6A 114(3) . . ?
N2 C6 H6B 112(3) . . ?
C5 C6 H6B 111(3) . . ?
H6A C6 H6B 100(4) . . ?
N1 C5 C4 122.1(5) . . ?
N1 C5 C6 115.6(4) . . ?
C4 C5 C6 122.2(4) . . ?
N3 C9 C8 113.6(4) . . ?
N3 C9 H9A 109(3) . . ?
C8 C9 H9A 111(3) . . ?
N3 C9 H9B 108(3) . . ?
C8 C9 H9B 112(3) . . ?
H9A C9 H9B 103(4) . . ?
N2 C7 C8 113.4(4) . . ?
N2 C7 H7A 110(3) . . ?
C8 C7 H7A 105(3) . . ?
N2 C7 H7B 126(6) . . ?
C8 C7 H7B 101(6) . . ?
H7A C7 H7B 99(7) . . ?
N2 C10 C11 111.0(4) . . ?
N2 C10 H10A 110(3) . . ?
C11 C10 H10A 109(3) . . ?
N2 C10 H10B 102(3) . . ?
C11 C10 H10B 108(3) . . ?
H10A C10 H10B 116(4) . . ?
C7 C8 C9 115.5(4) . . ?
C7 C8 H8A 104(3) . . ?
C9 C8 H8A 104(3) . . ?
C7 C8 H8B 111(3) . . ?
C9 C8 H8B 103(3) . . ?
H8A C8 H8B 120(4) . . ?
C3 C4 C5 118.6(5) . . ?
C3 C4 H4 122(2) . . ?
C5 C4 H4 119(2) . . ?
N3 C12 H12A 109.5 . . ?
N3 C12 H12B 109.5 . . ?
H12A C12 H12B 109.5 . . ?
N3 C12 H12C 109.5 . . ?
H12A C12 H12C 109.5 . . ?
H12B C12 H12C 109.5 . . ?
C4 C3 C2 119.6(5) . . ?
C4 C3 H3 114(3) . . ?
C2 C3 H3 126(3) . . ?
C1 C2 C3 118.1(6) . . ?
C1 C2 H2 114(4) . . ?
C3 C2 H2 128(4) . . ?
O4 Cl1 O6 115.9(4) . . ?
O4 Cl1 O7 113.2(7) . . ?
O6 Cl1 O7 112.2(5) . . ?
O4 Cl1 O5 110.9(7) . . ?
O6 Cl1 O5 106.2(6) . . ?
O7 Cl1 O5 96.5(7) . . ?

loop_
_geom_bond_atom_site_label_1
_geom_bond_atom_site_label_2
_geom_bond_distance
_geom_bond_site_symmetry_2
_geom_bond_publ_flag
Ni1 N1 2.068(4) . ?
Ni1 O3 2.073(4) . ?
Ni1 N2 2.082(4) . ?
Ni1 O2 2.088(3) . ?
Ni1 N3 2.107(4) . ?
Ni1 O1 2.2641(11) . ?
O1 C13 1.305(6) . ?
O2 C13 1.280(4) . ?
N1 C5 1.347(5) . ?
N1 C1 1.360(6) . ?
O3 H3A 0.63(4) . ?
O3 H3B 0.91(8) . ?
N3 C9 1.490(6) . ?
N3 C11 1.499(6) . ?
N3 C12 1.503(6) . ?
N2 C6 1.494(6) . ?
N2 C7 1.500(6) . ?
N2 C10 1.504(6) . ?
C1 C2 1.370(7) . ?
C1 H1 0.93(4) . ?
C11 C10 1.528(8) . ?
C11 H11A 0.91(5) . ?
C11 H11B 0.88(5) . ?
C6 C5 1.508(7) . ?
C6 H6A 0.97(5) . ?
C6 H6B 1.11(5) . ?
C5 C4 1.390(7) . ?
C9 C8 1.530(7) . ?
C9 H9A 0.89(5) . ?
C9 H9B 0.90(5) . ?
C7 C8 1.504(8) . ?
C7 H7A 1.03(5) . ?
C7 H7B 0.76(9) . ?
C10 H10A 0.99(6) . ?
C10 H10B 1.00(5) . ?
C8 H8A 0.92(5) . ?
C8 H8B 1.12(5) . ?
C4 C3 1.388(8) . ?
C4 H4 0.94(4) . ?
C12 H12A 0.9600 . ?
C12 H12B 0.9600 . ?
C12 H12C 0.9600 . ?
C3 C2 1.401(9) . ?
C3 H3 1.04(6) . ?
C2 H2 1.04(7) . ?
Cl1 O4 1.315(7) . ?
Cl1 O6 1.370(5) . ?
Cl1 O7 1.395(8) . ?
Cl1 O5 1.440(9) . ?

loop_
_geom_torsion_atom_site_label_1
_geom_torsion_atom_site_label_2
_geom_torsion_atom_site_label_3
_geom_torsion_atom_site_label_4
_geom_torsion
_geom_torsion_site_symmetry_1
_geom_torsion_site_symmetry_2
_geom_torsion_site_symmetry_3
_geom_torsion_site_symmetry_4
_geom_torsion_publ_flag
Ni1 O2 C13 O2 173.04(16) . . . 2 ?
Ni1 O2 C13 O1 -6.96(16) . . . . ?
Ni1 O1 C13 O2 6.41(15) 2 . . 2 ?
Ni1 O1 C13 O2 -173.59(15) . . . 2 ?
Ni1 O1 C13 O2 -173.59(15) 2 . . . ?
Ni1 O1 C13 O2 6.41(15) . . . . ?
C5 N1 C1 C2 -1.9(7) . . . . ?
Ni1 N1 C1 C2 162.6(4) . . . . ?
C9 N3 C11 C10 -79.3(5) . . . . ?
C12 N3 C11 C10 161.1(4) . . . . ?
Ni1 N3 C11 C10 38.5(4) . . . . ?
C7 N2 C6 C5 -86.4(5) . . . . ?
C10 N2 C6 C5 148.3(4) . . . . ?
Ni1 N2 C6 C5 31.0(4) . . . . ?
C1 N1 C5 C4 5.2(7) . . . . ?
Ni1 N1 C5 C4 -161.6(4) . . . . ?
C1 N1 C5 C6 -171.5(4) . . . . ?
Ni1 N1 C5 C6 21.8(5) . . . . ?
N2 C6 C5 N1 -36.1(5) . . . . ?
N2 C6 C5 C4 147.2(4) . . . . ?
C11 N3 C9 C8 45.2(6) . . . . ?
C12 N3 C9 C8 165.4(4) . . . . ?
Ni1 N3 C9 C8 -69.2(5) . . . . ?
C6 N2 C7 C8 -167.4(4) . . . . ?
C10 N2 C7 C8 -40.3(5) . . . . ?
Ni1 N2 C7 C8 74.9(4) . . . . ?
C6 N2 C10 C11 -153.2(4) . . . . ?
C7 N2 C10 C11 81.4(5) . . . . ?
Ni1 N2 C10 C11 -34.8(5) . . . . ?
N3 C11 C10 N2 -3.0(6) . . . . ?
N2 C7 C8 C9 -51.0(6) . . . . ?
N3 C9 C8 C7 47.9(6) . . . . ?
N1 C5 C4 C3 -4.4(7) . . . . ?
C6 C5 C4 C3 172.1(5) . . . . ?
C5 C4 C3 C2 0.3(8) . . . . ?
N1 C1 C2 C3 -2.0(9) . . . . ?
C4 C3 C2 C1 2.7(9) . . . . ?
